data_4081347
loop_
_publ_author_name
'Lorenz, Volker'
'Hrib, Cristian G.'
'Grote, Dirk'
'Hilfert, Liane'
'Krasnopolski, Michael'
'Edelmann, Frank T.'

_publ_section_title
;
 Diazadiene Complexes of the Heavy Alkaline-Earth Metals Strontium and
 Barium: Structures and Reactivity
;
_journal_issue 16
_journal_name_full Organometallics
_journal_page_first 4636
_journal_paper_doi 10.1021/om400622d
_journal_volume 32
_journal_year 2013
_chemical_formula_sum 'C56 H82 Ba N4 O2'
_chemical_formula_weight 980.60
_chemical_name_systematic
; 
 ? 
;
_space_group_IT_number 14
_symmetry_cell_setting monoclinic
_symmetry_space_group_name_Hall '-P 2ybc'
_symmetry_space_group_name_H-M 'P 1 21/c 1'
_atom_sites_solution_hydrogens geom
_atom_sites_solution_primary direct
_atom_sites_solution_secondary difmap
_audit_creation_method SHELXL-97
_cell_angle_alpha 90.00
_cell_angle_beta 113.10(3)
_cell_angle_gamma 90.00
_cell_formula_units_Z 4
_cell_length_a 22.306(5)
_cell_length_b 13.282(3)
_cell_length_c 20.093(4)
_cell_measurement_reflns_used 95141
_cell_measurement_temperature 133(2)
_cell_measurement_theta_max 29.60
_cell_measurement_theta_min 1.92
_cell_volume 5476(2)
_computing_cell_refinement 'STOE X-AREA'
_computing_data_collection 'STOE X-AREA'
_computing_data_reduction 'STOE X-RED'
_computing_molecular_graphics 'Bruker SHELXTL'
_computing_publication_material 'Bruker SHELXTL'
_computing_structure_refinement 'SHELXL-97 (Sheldrick, 1997)'
_computing_structure_solution 'SHELXS-97 (Sheldrick, 1990)'
_diffrn_ambient_temperature 133(2)
_diffrn_detector_area_resol_mean 6.67
_diffrn_measured_fraction_theta_full 1.000
_diffrn_measured_fraction_theta_max 1.000
_diffrn_measurement_device_type 'STOE IPDS 2T'
_diffrn_measurement_method 'rotation method'
_diffrn_radiation_monochromator graphite
_diffrn_radiation_source 'fine-focus sealed tube'
_diffrn_radiation_type MoK\a
_diffrn_radiation_wavelength 0.71073
_diffrn_reflns_av_R_equivalents 0.0629
_diffrn_reflns_av_sigmaI/netI 0.0371
_diffrn_reflns_limit_h_max 29
_diffrn_reflns_limit_h_min -29
_diffrn_reflns_limit_k_max 17
_diffrn_reflns_limit_k_min -17
_diffrn_reflns_limit_l_max 26
_diffrn_reflns_limit_l_min -26
_diffrn_reflns_number 58318
_diffrn_reflns_theta_full 28.00
_diffrn_reflns_theta_max 28.28
_diffrn_reflns_theta_min 1.99
_exptl_absorpt_coefficient_mu 0.766
_exptl_absorpt_correction_type none
_exptl_crystal_colour red
_exptl_crystal_density_diffrn 1.190
_exptl_crystal_density_method 'not measured'
_exptl_crystal_description prism
_exptl_crystal_F_000 2072
_exptl_crystal_size_max 0.48
_exptl_crystal_size_mid 0.41
_exptl_crystal_size_min 0.41
_refine_diff_density_max 0.530
_refine_diff_density_min -1.169
_refine_diff_density_rms 0.067
_refine_ls_extinction_method none
_refine_ls_goodness_of_fit_ref 1.122
_refine_ls_hydrogen_treatment refall
_refine_ls_matrix_type full
_refine_ls_number_parameters 602
_refine_ls_number_reflns 13579
_refine_ls_number_restraints 0
_refine_ls_restrained_S_all 1.122
_refine_ls_R_factor_all 0.0539
_refine_ls_R_factor_gt 0.0441
_refine_ls_shift/su_max 0.002
_refine_ls_shift/su_mean 0.000
_refine_ls_structure_factor_coef Fsqd
_refine_ls_weighting_details 'calc w=1/[\s^2^(Fo^2^)+(0.0209P)^2^+4.3646P] where P=(Fo^2^+2Fc^2^)/3'
_refine_ls_weighting_scheme calc
_refine_ls_wR_factor_gt 0.0717
_refine_ls_wR_factor_ref 0.0746
_reflns_number_gt 11851
_reflns_number_total 13579
_reflns_threshold_expression >2sigma(I)
_cod_data_source_file om400622d_si_002.cif
_cod_data_source_block ip128
_cod_original_cell_volume 5475.3(19)
_cod_original_sg_symbol_H-M 'P 21/c'
_cod_database_code 4081347

loop_
_symmetry_equiv_pos_as_xyz
'x, y, z'
'-x, y+1/2, -z+1/2'
'-x, -y, -z'
'x, -y-1/2, z-1/2'

loop_
_atom_site_label
_atom_site_type_symbol
_atom_site_fract_x
_atom_site_fract_y
_atom_site_fract_z
_atom_site_U_iso_or_equiv
_atom_site_adp_type
_atom_site_occupancy
_atom_site_symmetry_multiplicity
_atom_site_calc_flag
_atom_site_refinement_flags
Ba Ba 0.257038(6) 0.633267(9) 0.318461(7) 0.02368(4) Uani 1 1 d .
N1 N 0.26020(8) 0.82761(13) 0.26985(9) 0.0228(3) Uani 1 1 d .
N2 N 0.28776(9) 0.65671(13) 0.19852(9) 0.0263(4) Uani 1 1 d .
N3 N 0.13853(8) 0.55750(13) 0.30791(9) 0.0244(3) Uani 1 1 d .
N4 N 0.25512(9) 0.43490(13) 0.36149(10) 0.0258(4) Uani 1 1 d .
C1 C 0.25820(11) 0.83023(18) 0.20325(12) 0.0288(4) Uani 1 1 d .
H1 H 0.2514(13) 0.893(2) 0.1779(14) 0.032(7) Uiso 1 1 d .
C2 C 0.27229(11) 0.74743(18) 0.16904(12) 0.0311(5) Uani 1 1 d .
H2 H 0.2732(14) 0.761(2) 0.1223(16) 0.042(8) Uiso 1 1 d .
C3 C 0.25303(10) 0.91973(14) 0.30145(10) 0.0220(4) Uani 1 1 d .
C4 C 0.19099(11) 0.95756(16) 0.29000(12) 0.0277(4) Uani 1 1 d .
C5 C 0.18670(12) 1.04371(17) 0.32781(13) 0.0326(5) Uani 1 1 d .
H5 H 0.1450 1.0703 0.3204 0.039 Uiso 1 1 calc R
C6 C 0.24177(13) 1.09065(17) 0.37553(13) 0.0358(5) Uani 1 1 d .
H6 H 0.2379 1.1483 0.4016 0.043 Uiso 1 1 calc R
C7 C 0.30237(13) 1.05422(17) 0.38555(14) 0.0374(5) Uani 1 1 d .
H7 H 0.3401 1.0879 0.4181 0.045 Uiso 1 1 calc R
C8 C 0.30974(11) 0.96894(16) 0.34904(12) 0.0293(4) Uani 1 1 d .
C9 C 0.13012(11) 0.9085(2) 0.23623(16) 0.0425(6) Uani 1 1 d .
H9 H 0.1411 0.8370 0.2300 0.051 Uiso 1 1 calc R
C10 C 0.07380(14) 0.9073(2) 0.2609(2) 0.0577(9) Uani 1 1 d .
H10A H 0.0886 0.8787 0.3097 0.087 Uiso 1 1 calc R
H10B H 0.0382 0.8662 0.2276 0.087 Uiso 1 1 calc R
H10C H 0.0583 0.9762 0.2614 0.087 Uiso 1 1 calc R
C11 C 0.10859(15) 0.9599(3) 0.16261(17) 0.0629(9) Uani 1 1 d .
H11A H 0.0691 0.9272 0.1285 0.094 Uiso 1 1 calc R
H11B H 0.1434 0.9545 0.1445 0.094 Uiso 1 1 calc R
H11C H 0.0995 1.0311 0.1675 0.094 Uiso 1 1 calc R
C12 C 0.37636(12) 0.93266(19) 0.35588(16) 0.0415(6) Uani 1 1 d .
H12 H 0.3746 0.8576 0.3513 0.050 Uiso 1 1 calc R
C13 C 0.39321(14) 0.9752(3) 0.29452(19) 0.0562(8) Uani 1 1 d .
H13A H 0.3597 0.9549 0.2478 0.084 Uiso 1 1 calc R
H13B H 0.4357 0.9492 0.2988 0.084 Uiso 1 1 calc R
H13C H 0.3950 1.0489 0.2977 0.084 Uiso 1 1 calc R
C14 C 0.43149(15) 0.9595(2) 0.42813(19) 0.0604(9) Uani 1 1 d .
H14A H 0.4383 1.0325 0.4309 0.091 Uiso 1 1 calc R
H14B H 0.4716 0.9255 0.4317 0.091 Uiso 1 1 calc R
H14C H 0.4197 0.9376 0.4680 0.091 Uiso 1 1 calc R
C15 C 0.31453(11) 0.59078(18) 0.16155(12) 0.0288(4) Uani 1 1 d .
C16 C 0.38195(11) 0.5955(2) 0.17795(13) 0.0357(5) Uani 1 1 d .
C17 C 0.40804(13) 0.5326(2) 0.14070(14) 0.0416(6) Uani 1 1 d .
H17 H 0.4533 0.5358 0.1509 0.050 Uiso 1 1 calc R
C18 C 0.36948(14) 0.4658(2) 0.08945(15) 0.0439(6) Uani 1 1 d .
H18 H 0.3881 0.4233 0.0646 0.053 Uiso 1 1 calc R
C19 C 0.30341(14) 0.4607(2) 0.07426(15) 0.0419(6) Uani 1 1 d .
H19 H 0.2771 0.4140 0.0391 0.050 Uiso 1 1 calc R
C20 C 0.27463(12) 0.52277(18) 0.10941(13) 0.0327(5) Uani 1 1 d .
C21 C 0.42545(12) 0.6698(3) 0.23334(15) 0.0496(7) Uani 1 1 d .
H21 H 0.4023 0.6912 0.2647 0.059 Uiso 1 1 calc R
C22 C 0.43787(16) 0.7640(3) 0.1968(2) 0.0639(9) Uani 1 1 d .
H22A H 0.4586 0.7446 0.1638 0.096 Uiso 1 1 calc R
H22B H 0.4666 0.8099 0.2337 0.096 Uiso 1 1 calc R
H22C H 0.3964 0.7976 0.1694 0.096 Uiso 1 1 calc R
C23 C 0.49095(14) 0.6223(3) 0.28254(18) 0.0711(11) Uani 1 1 d .
H23A H 0.5175 0.6101 0.2544 0.107 Uiso 1 1 calc R
H23B H 0.4828 0.5584 0.3019 0.107 Uiso 1 1 calc R
H23C H 0.5141 0.6683 0.3226 0.107 Uiso 1 1 calc R
C24 C 0.20235(12) 0.5159(2) 0.09296(14) 0.0376(5) Uani 1 1 d .
H24 H 0.1878 0.5833 0.1031 0.045 Uiso 1 1 calc R
C25 C 0.18995(14) 0.4402(3) 0.14235(16) 0.0503(7) Uani 1 1 d .
H25A H 0.2031 0.3730 0.1330 0.075 Uiso 1 1 calc R
H25B H 0.1434 0.4397 0.1332 0.075 Uiso 1 1 calc R
H25C H 0.2153 0.4587 0.1929 0.075 Uiso 1 1 calc R
C26 C 0.16050(15) 0.4888(3) 0.01475(15) 0.0516(7) Uani 1 1 d .
H26A H 0.1707 0.4201 0.0048 0.077 Uiso 1 1 calc R
H26B H 0.1696 0.5358 -0.0177 0.077 Uiso 1 1 calc R
H26C H 0.1143 0.4931 0.0068 0.077 Uiso 1 1 calc R
C31 C 0.13848(11) 0.45816(16) 0.31523(12) 0.0270(4) Uani 1 1 d .
H31 H 0.0973(14) 0.422(2) 0.3046(14) 0.033(7) Uiso 1 1 d .
C32 C 0.19520(11) 0.39893(17) 0.34245(12) 0.0272(4) Uani 1 1 d .
H32 H 0.1885(13) 0.327(2) 0.3495(14) 0.033(7) Uiso 1 1 d .
C33 C 0.07752(10) 0.60655(15) 0.29094(12) 0.0254(4) Uani 1 1 d .
C34 C 0.05924(11) 0.63733(18) 0.34760(12) 0.0312(4) Uani 1 1 d .
C35 C 0.00019(12) 0.68692(18) 0.33030(15) 0.0373(5) Uani 1 1 d .
H35 H -0.0127 0.7076 0.3680 0.045 Uiso 1 1 calc R
C36 C -0.04017(12) 0.70667(18) 0.25931(16) 0.0396(6) Uani 1 1 d .
H36 H -0.0804 0.7407 0.2485 0.048 Uiso 1 1 calc R
C37 C -0.02207(11) 0.67695(18) 0.20449(14) 0.0367(5) Uani 1 1 d .
H37 H -0.0501 0.6909 0.1558 0.044 Uiso 1 1 calc R
C38 C 0.03677(10) 0.62652(17) 0.21859(12) 0.0300(4) Uani 1 1 d .
C39 C 0.10179(13) 0.6135(2) 0.42617(13) 0.0395(6) Uani 1 1 d .
H39 H 0.1479 0.6082 0.4304 0.047 Uiso 1 1 calc R
C40 C 0.09941(16) 0.6953(3) 0.47883(16) 0.0552(8) Uani 1 1 d .
H40A H 0.1057 0.7614 0.4609 0.083 Uiso 1 1 calc R
H40B H 0.1340 0.6833 0.5266 0.083 Uiso 1 1 calc R
H40C H 0.0570 0.6935 0.4827 0.083 Uiso 1 1 calc R
C41 C 0.08319(16) 0.5122(2) 0.44918(15) 0.0513(7) Uani 1 1 d .
H41A H 0.0383 0.5155 0.4462 0.077 Uiso 1 1 calc R
H41B H 0.1128 0.4973 0.4991 0.077 Uiso 1 1 calc R
H41C H 0.0866 0.4591 0.4170 0.077 Uiso 1 1 calc R
C42 C 0.05403(12) 0.5898(2) 0.15699(12) 0.0358(5) Uani 1 1 d .
H42 H 0.1019 0.5756 0.1774 0.043 Uiso 1 1 calc R
C43 C 0.01910(14) 0.4912(2) 0.12685(15) 0.0448(6) Uani 1 1 d .
H43A H 0.0333 0.4397 0.1648 0.067 Uiso 1 1 calc R
H43B H 0.0296 0.4695 0.0861 0.067 Uiso 1 1 calc R
H43C H -0.0281 0.5011 0.1103 0.067 Uiso 1 1 calc R
C44 C 0.0405(2) 0.6668(3) 0.09624(17) 0.0655(10) Uani 1 1 d .
H44A H -0.0063 0.6817 0.0745 0.098 Uiso 1 1 calc R
H44B H 0.0543 0.6393 0.0593 0.098 Uiso 1 1 calc R
H44C H 0.0647 0.7289 0.1160 0.098 Uiso 1 1 calc R
C45 C 0.30738(10) 0.37340(16) 0.40567(12) 0.0282(4) Uani 1 1 d .
C46 C 0.35061(12) 0.33186(18) 0.37749(15) 0.0370(5) Uani 1 1 d .
C47 C 0.40469(12) 0.27852(19) 0.42387(18) 0.0473(7) Uani 1 1 d .
H47 H 0.4346 0.2514 0.4056 0.057 Uiso 1 1 calc R
C48 C 0.41559(13) 0.26442(19) 0.49547(18) 0.0516(8) Uani 1 1 d .
H48 H 0.4526 0.2276 0.5262 0.062 Uiso 1 1 calc R
C49 C 0.37289(15) 0.30362(19) 0.52220(15) 0.0494(8) Uani 1 1 d .
H49 H 0.3807 0.2929 0.5717 0.059 Uiso 1 1 calc R
C50 C 0.31827(13) 0.35883(18) 0.47905(13) 0.0382(5) Uani 1 1 d .
C51 C 0.33623(16) 0.3405(2) 0.29756(18) 0.0532(8) Uani 1 1 d .
H51 H 0.3132 0.4060 0.2802 0.064 Uiso 1 1 calc R
C52 C 0.3964(2) 0.3395(3) 0.2790(3) 0.0958(17) Uani 1 1 d .
H52A H 0.4284 0.3881 0.3097 0.144 Uiso 1 1 calc R
H52B H 0.3838 0.3577 0.2281 0.144 Uiso 1 1 calc R
H52C H 0.4156 0.2719 0.2874 0.144 Uiso 1 1 calc R
C53 C 0.2895(2) 0.2554(3) 0.25570(17) 0.0669(10) Uani 1 1 d .
H53A H 0.3096 0.1900 0.2741 0.100 Uiso 1 1 calc R
H53B H 0.2810 0.2608 0.2041 0.100 Uiso 1 1 calc R
H53C H 0.2484 0.2615 0.2623 0.100 Uiso 1 1 calc R
C54 C 0.27283(18) 0.4019(2) 0.51177(14) 0.0528(8) Uani 1 1 d .
H54 H 0.2437 0.4519 0.4768 0.063 Uiso 1 1 calc R
C55 C 0.3105(3) 0.4574(3) 0.5835(2) 0.1012(18) Uani 1 1 d .
H55A H 0.2799 0.4960 0.5975 0.152 Uiso 1 1 calc R
H55B H 0.3423 0.5032 0.5772 0.152 Uiso 1 1 calc R
H55C H 0.3333 0.4081 0.6213 0.152 Uiso 1 1 calc R
C56 C 0.2301(2) 0.3212(3) 0.5241(2) 0.0682(10) Uani 1 1 d .
H56A H 0.2027 0.2907 0.4777 0.102 Uiso 1 1 calc R
H56B H 0.2023 0.3516 0.5462 0.102 Uiso 1 1 calc R
H56C H 0.2576 0.2693 0.5564 0.102 Uiso 1 1 calc R
C71 C 0.38918(18) 0.6808(3) 0.49506(18) 0.0695(10) Uani 1 1 d .
H71A H 0.4339 0.7082 0.5188 0.083 Uiso 1 1 calc R
H71B H 0.3843 0.6258 0.5257 0.083 Uiso 1 1 calc R
C72 C 0.34164(18) 0.7611(3) 0.4895(2) 0.0692(10) Uani 1 1 d .
H72A H 0.3444 0.7787 0.5385 0.083 Uiso 1 1 calc R
H72B H 0.3524 0.8221 0.4681 0.083 Uiso 1 1 calc R
C73 C 0.42732(15) 0.5681(3) 0.4297(3) 0.0786(13) Uani 1 1 d .
H73A H 0.4707 0.5989 0.4466 0.118 Uiso 1 1 calc R
H73B H 0.4163 0.5401 0.3812 0.118 Uiso 1 1 calc R
H73C H 0.4272 0.5142 0.4629 0.118 Uiso 1 1 calc R
C74 C 0.23201(18) 0.8034(2) 0.44699(16) 0.0537(8) Uani 1 1 d .
H74A H 0.2304 0.8060 0.4950 0.081 Uiso 1 1 calc R
H74B H 0.1890 0.7851 0.4109 0.081 Uiso 1 1 calc R
H74C H 0.2446 0.8695 0.4351 0.081 Uiso 1 1 calc R
O1 O 0.38086(10) 0.64185(18) 0.42714(12) 0.0592(6) Uani 1 1 d .
O2 O 0.27851(10) 0.73016(15) 0.44695(10) 0.0474(5) Uani 1 1 d .

loop_
_atom_site_aniso_label
_atom_site_aniso_U_11
_atom_site_aniso_U_22
_atom_site_aniso_U_33
_atom_site_aniso_U_23
_atom_site_aniso_U_13
_atom_site_aniso_U_12
Ba 0.02405(6) 0.02074(6) 0.02795(6) 0.00014(5) 0.01202(4) -0.00064(5)
N1 0.0232(8) 0.0204(8) 0.0253(8) -0.0011(6) 0.0098(7) -0.0001(6)
N2 0.0242(8) 0.0293(9) 0.0260(8) -0.0052(7) 0.0104(7) 0.0012(7)
N3 0.0229(8) 0.0240(8) 0.0267(8) 0.0007(7) 0.0104(7) 0.0014(7)
N4 0.0272(9) 0.0212(8) 0.0287(9) 0.0039(7) 0.0105(7) 0.0035(7)
C1 0.0308(11) 0.0298(10) 0.0276(10) 0.0030(9) 0.0133(9) 0.0044(9)
C2 0.0318(11) 0.0379(12) 0.0240(10) -0.0003(9) 0.0113(9) 0.0048(9)
C3 0.0267(9) 0.0159(9) 0.0238(9) 0.0014(7) 0.0102(8) -0.0012(7)
C4 0.0281(10) 0.0218(10) 0.0347(11) -0.0006(8) 0.0138(9) 0.0000(8)
C5 0.0385(12) 0.0241(10) 0.0382(12) -0.0011(9) 0.0184(10) 0.0055(9)
C6 0.0492(14) 0.0225(10) 0.0342(12) -0.0039(9) 0.0146(11) 0.0021(10)
C7 0.0409(13) 0.0238(11) 0.0378(12) -0.0050(9) 0.0050(10) -0.0042(10)
C8 0.0299(11) 0.0217(10) 0.0327(11) 0.0006(8) 0.0085(9) -0.0023(8)
C9 0.0235(11) 0.0341(12) 0.0663(17) -0.0175(12) 0.0136(11) 0.0014(9)
C10 0.0331(13) 0.0370(14) 0.109(3) -0.0109(16) 0.0338(16) -0.0050(11)
C11 0.0348(14) 0.092(3) 0.0473(16) -0.0227(17) 0.0001(13) 0.0119(15)
C12 0.0257(11) 0.0292(12) 0.0589(16) -0.0066(11) 0.0051(11) -0.0023(9)
C13 0.0342(14) 0.0601(19) 0.080(2) -0.0134(17) 0.0283(15) -0.0090(13)
C14 0.0365(15) 0.0465(16) 0.072(2) -0.0072(15) -0.0070(14) -0.0011(13)
C15 0.0271(10) 0.0325(11) 0.0272(10) -0.0026(9) 0.0111(8) 0.0042(9)
C16 0.0283(11) 0.0458(13) 0.0342(11) -0.0067(10) 0.0136(9) 0.0041(10)
C17 0.0320(12) 0.0539(16) 0.0420(13) -0.0063(12) 0.0179(11) 0.0080(11)
C18 0.0462(15) 0.0432(14) 0.0490(15) -0.0093(12) 0.0259(12) 0.0095(12)
C19 0.0447(14) 0.0375(13) 0.0443(14) -0.0149(11) 0.0185(12) -0.0007(11)
C20 0.0316(11) 0.0321(12) 0.0342(11) -0.0068(9) 0.0127(9) 0.0012(9)
C21 0.0262(11) 0.079(2) 0.0438(14) -0.0259(14) 0.0138(11) -0.0038(12)
C22 0.0432(16) 0.068(2) 0.080(2) -0.0308(19) 0.0232(16) -0.0165(15)
C23 0.0317(14) 0.118(3) 0.0531(17) -0.024(2) 0.0054(13) 0.0007(18)
C24 0.0295(11) 0.0392(13) 0.0408(13) -0.0125(11) 0.0102(10) -0.0030(10)
C25 0.0377(14) 0.0679(19) 0.0466(15) -0.0020(14) 0.0179(12) -0.0008(13)
C26 0.0429(15) 0.0647(19) 0.0391(14) -0.0040(13) 0.0073(12) -0.0114(14)
C31 0.0253(10) 0.0266(10) 0.0277(10) -0.0015(8) 0.0088(8) -0.0026(8)
C32 0.0287(10) 0.0226(9) 0.0282(10) 0.0008(8) 0.0089(8) -0.0003(8)
C33 0.0224(9) 0.0207(9) 0.0333(10) 0.0003(8) 0.0110(8) -0.0020(7)
C34 0.0282(10) 0.0298(10) 0.0371(11) -0.0015(10) 0.0145(9) 0.0009(9)
C35 0.0330(12) 0.0320(12) 0.0530(15) -0.0013(11) 0.0232(11) 0.0032(10)
C36 0.0253(11) 0.0265(11) 0.0659(17) 0.0085(11) 0.0167(11) 0.0040(9)
C37 0.0257(11) 0.0324(12) 0.0453(13) 0.0126(10) 0.0066(10) -0.0022(9)
C38 0.0261(10) 0.0270(10) 0.0347(11) 0.0046(9) 0.0096(8) -0.0043(9)
C39 0.0356(12) 0.0518(16) 0.0321(11) -0.0059(11) 0.0142(10) 0.0061(11)
C40 0.0517(17) 0.073(2) 0.0460(16) -0.0200(15) 0.0243(14) -0.0032(15)
C41 0.0605(18) 0.0600(18) 0.0331(13) 0.0069(12) 0.0179(13) 0.0118(15)
C42 0.0309(11) 0.0434(13) 0.0291(11) 0.0039(10) 0.0074(9) -0.0042(10)
C43 0.0409(14) 0.0512(16) 0.0377(13) -0.0060(12) 0.0104(11) -0.0079(12)
C44 0.098(3) 0.0586(19) 0.0452(17) 0.0149(15) 0.0336(18) -0.0027(19)
C45 0.0271(9) 0.0182(9) 0.0338(10) 0.0025(8) 0.0060(8) -0.0004(8)
C46 0.0305(11) 0.0286(11) 0.0541(15) 0.0123(10) 0.0191(11) 0.0059(9)
C47 0.0269(12) 0.0312(13) 0.081(2) 0.0149(13) 0.0179(13) 0.0051(10)
C48 0.0326(13) 0.0277(12) 0.0673(19) 0.0087(12) -0.0096(13) 0.0003(10)
C49 0.0574(17) 0.0295(12) 0.0356(13) 0.0005(10) -0.0095(12) 0.0013(12)
C50 0.0479(14) 0.0230(10) 0.0324(11) -0.0015(9) 0.0034(10) 0.0007(10)
C51 0.0645(19) 0.0480(16) 0.0669(19) 0.0253(14) 0.0472(16) 0.0301(14)
C52 0.105(3) 0.095(3) 0.135(4) 0.053(3) 0.098(3) 0.053(3)
C53 0.102(3) 0.061(2) 0.0432(16) 0.0091(15) 0.0344(18) 0.027(2)
C54 0.087(2) 0.0395(14) 0.0286(12) 0.0036(11) 0.0194(14) 0.0223(15)
C55 0.172(5) 0.074(3) 0.056(2) -0.026(2) 0.043(3) 0.001(3)
C56 0.083(3) 0.071(2) 0.062(2) 0.0148(18) 0.041(2) 0.027(2)
C71 0.054(2) 0.084(3) 0.0476(18) 0.0085(17) -0.0043(15) 0.0008(18)
C72 0.059(2) 0.082(3) 0.058(2) -0.0286(18) 0.0130(16) -0.0167(19)
C73 0.0309(15) 0.063(2) 0.125(4) -0.008(2) 0.0125(19) 0.0000(14)
C74 0.077(2) 0.0516(17) 0.0455(15) 0.0004(13) 0.0380(16) 0.0112(16)
O1 0.0339(10) 0.0674(14) 0.0621(13) -0.0109(11) 0.0036(9) 0.0043(10)
O2 0.0532(12) 0.0481(11) 0.0364(9) -0.0077(8) 0.0128(9) 0.0025(9)

loop_
_atom_type_symbol
_atom_type_description
_atom_type_scat_dispersion_real
_atom_type_scat_dispersion_imag
_atom_type_scat_source
C C 0.0033 0.0016 'International Tables Vol C Tables 4.2.6.8 and 6.1.1.4'
H H 0.0000 0.0000 'International Tables Vol C Tables 4.2.6.8 and 6.1.1.4'
N N 0.0061 0.0033 'International Tables Vol C Tables 4.2.6.8 and 6.1.1.4'
O O 0.0106 0.0060 'International Tables Vol C Tables 4.2.6.8 and 6.1.1.4'
Ba Ba -0.3244 2.2819 'International Tables Vol C Tables 4.2.6.8 and 6.1.1.4'

loop_
_geom_angle_atom_site_label_1
_geom_angle_atom_site_label_2
_geom_angle_atom_site_label_3
_geom_angle
O2 Ba N3 92.95(6)
O2 Ba N2 138.76(6)
N3 Ba N2 122.08(6)
O2 Ba N1 82.88(6)
N3 Ba N1 117.98(5)
N2 Ba N1 62.56(5)
O2 Ba O1 59.26(7)
N3 Ba O1 134.80(7)
N2 Ba O1 99.83(7)
N1 Ba O1 94.83(6)
O2 Ba N4 99.77(6)
N3 Ba N4 63.03(5)
N2 Ba N4 114.63(5)
N1 Ba N4 177.19(5)
O1 Ba N4 85.76(6)
C1 N1 C3 117.80(18)
C1 N1 Ba 112.70(14)
C3 N1 Ba 128.60(12)
C2 N2 C15 114.50(19)
C2 N2 Ba 112.38(14)
C15 N2 Ba 133.09(14)
C31 N3 C33 116.03(18)
C31 N3 Ba 113.37(14)
C33 N3 Ba 130.43(13)
C32 N4 C45 117.51(18)
C32 N4 Ba 112.87(14)
C45 N4 Ba 129.28(13)
N1 C1 C2 123.6(2)
N2 C2 C1 124.4(2)
C4 C3 C8 120.60(19)
C4 C3 N1 120.88(18)
C8 C3 N1 118.35(18)
C5 C4 C3 118.5(2)
C5 C4 C9 120.5(2)
C3 C4 C9 120.93(19)
C6 C5 C4 121.1(2)
C7 C6 C5 120.0(2)
C6 C7 C8 121.4(2)
C7 C8 C3 118.3(2)
C7 C8 C12 121.6(2)
C3 C8 C12 120.0(2)
C4 C9 C10 113.4(2)
C4 C9 C11 110.6(2)
C10 C9 C11 109.6(2)
C8 C12 C13 110.6(2)
C8 C12 C14 113.9(2)
C13 C12 C14 108.5(2)
C20 C15 C16 120.6(2)
C20 C15 N2 120.8(2)
C16 C15 N2 118.6(2)
C17 C16 C15 118.7(2)
C17 C16 C21 120.2(2)
C15 C16 C21 121.1(2)
C18 C17 C16 121.3(2)
C17 C18 C19 119.7(2)
C18 C19 C20 121.4(2)
C19 C20 C15 118.3(2)
C19 C20 C24 121.0(2)
C15 C20 C24 120.6(2)
C16 C21 C22 111.3(2)
C16 C21 C23 112.1(3)
C22 C21 C23 109.8(3)
C25 C24 C20 110.5(2)
C25 C24 C26 108.9(2)
C20 C24 C26 114.1(2)
N3 C31 C32 124.0(2)
N4 C32 C31 124.2(2)
C38 C33 C34 120.4(2)
C38 C33 N3 120.24(19)
C34 C33 N3 119.37(19)
C35 C34 C33 118.7(2)
C35 C34 C39 120.1(2)
C33 C34 C39 121.1(2)
C36 C35 C34 121.2(2)
C37 C36 C35 119.8(2)
C36 C37 C38 121.6(2)
C37 C38 C33 118.3(2)
C37 C38 C42 120.5(2)
C33 C38 C42 121.1(2)
C34 C39 C41 111.3(2)
C34 C39 C40 113.1(2)
C41 C39 C40 109.1(2)
C38 C42 C43 110.3(2)
C38 C42 C44 113.8(2)
C43 C42 C44 110.3(2)
C46 C45 C50 120.2(2)
C46 C45 N4 120.0(2)
C50 C45 N4 119.8(2)
C47 C46 C45 118.7(3)
C47 C46 C51 121.0(3)
C45 C46 C51 120.2(2)
C48 C47 C46 121.4(3)
C49 C48 C47 119.7(2)
C48 C49 C50 122.0(3)
C49 C50 C45 118.2(3)
C49 C50 C54 119.8(2)
C45 C50 C54 122.0(2)
C46 C51 C52 114.7(3)
C46 C51 C53 109.8(2)
C52 C51 C53 109.3(3)
C56 C54 C50 111.9(2)
C56 C54 C55 109.4(3)
C50 C54 C55 111.9(3)
O1 C71 C72 112.1(3)
O2 C72 C71 110.9(3)
C71 O1 C73 114.0(3)
C71 O1 Ba 119.51(19)
C73 O1 Ba 119.4(2)
C72 O2 C74 111.1(3)
C72 O2 Ba 118.4(2)
C74 O2 Ba 117.49(17)

loop_
_geom_bond_atom_site_label_1
_geom_bond_atom_site_label_2
_geom_bond_distance
Ba O2 2.7532(19)
Ba N3 2.7578(18)
Ba N2 2.7695(19)
Ba N1 2.7705(18)
Ba O1 2.771(2)
Ba N4 2.7785(18)
N1 C1 1.322(3)
N1 C3 1.416(2)
N2 C2 1.327(3)
N2 C15 1.422(3)
N3 C31 1.328(3)
N3 C33 1.424(3)
N4 C32 1.326(3)
N4 C45 1.415(3)
C1 C2 1.396(3)
C3 C4 1.404(3)
C3 C8 1.412(3)
C4 C5 1.397(3)
C4 C9 1.512(3)
C5 C6 1.376(3)
C6 C7 1.374(4)
C7 C8 1.394(3)
C8 C12 1.516(3)
C9 C10 1.521(4)
C9 C11 1.526(5)
C12 C13 1.531(4)
C12 C14 1.532(4)
C15 C20 1.405(3)
C15 C16 1.409(3)
C16 C17 1.393(3)
C16 C21 1.519(4)
C17 C18 1.375(4)
C18 C19 1.384(4)
C19 C20 1.395(3)
C20 C24 1.516(3)
C21 C22 1.529(5)
C21 C23 1.541(4)
C24 C25 1.513(4)
C24 C26 1.523(4)
C31 C32 1.406(3)
C33 C38 1.405(3)
C33 C34 1.412(3)
C34 C35 1.389(3)
C34 C39 1.522(3)
C35 C36 1.381(4)
C36 C37 1.371(4)
C37 C38 1.400(3)
C38 C42 1.514(3)
C39 C41 1.532(4)
C39 C40 1.532(4)
C42 C43 1.523(4)
C42 C44 1.529(4)
C45 C46 1.408(3)
C45 C50 1.411(3)
C46 C47 1.394(3)
C46 C51 1.514(4)
C47 C48 1.374(5)
C48 C49 1.367(5)
C49 C50 1.395(4)
C50 C54 1.520(4)
C51 C52 1.527(4)
C51 C53 1.543(5)
C54 C56 1.518(5)
C54 C55 1.541(5)
C71 O1 1.402(4)
C71 C72 1.477(5)
C72 O2 1.392(4)
C73 O1 1.412(4)
C74 O2 1.422(4)

loop_
_geom_torsion_atom_site_label_1
_geom_torsion_atom_site_label_2
_geom_torsion_atom_site_label_3
_geom_torsion_atom_site_label_4
_geom_torsion
O2 Ba N1 C1 173.37(15)
N3 Ba N1 C1 -97.07(15)
N2 Ba N1 C1 16.63(14)
O1 Ba N1 C1 115.21(15)
N4 Ba N1 C1 13.2(11)
O2 Ba N1 C3 -17.84(16)
N3 Ba N1 C3 71.73(17)
N2 Ba N1 C3 -174.58(17)
O1 Ba N1 C3 -76.00(17)
N4 Ba N1 C3 -178(9)
O2 Ba N2 C2 -52.27(18)
N3 Ba N2 C2 91.56(15)
N1 Ba N2 C2 -15.80(14)
O1 Ba N2 C2 -106.16(15)
N4 Ba N2 C2 164.01(14)
O2 Ba N2 C15 130.02(18)
N3 Ba N2 C15 -86.15(19)
N1 Ba N2 C15 166.5(2)
O1 Ba N2 C15 76.13(19)
N4 Ba N2 C15 -13.7(2)
O2 Ba N3 C31 -112.29(15)
N2 Ba N3 C31 90.64(15)
N1 Ba N3 C31 164.22(14)
O1 Ba N3 C31 -64.36(17)
N4 Ba N3 C31 -12.82(14)
O2 Ba N3 C33 72.84(17)
N2 Ba N3 C33 -84.24(18)
N1 Ba N3 C33 -10.66(19)
O1 Ba N3 C33 120.76(17)
N4 Ba N3 C33 172.30(19)
O2 Ba N4 C32 100.00(15)
N3 Ba N4 C32 11.66(14)
N2 Ba N4 C32 -103.32(15)
N1 Ba N4 C32 -100.0(11)
O1 Ba N4 C32 157.80(16)
O2 Ba N4 C45 -72.99(18)
N3 Ba N4 C45 -161.32(19)
N2 Ba N4 C45 83.69(18)
N1 Ba N4 C45 87.0(11)
O1 Ba N4 C45 -15.18(18)
C3 N1 C1 C2 172.1(2)
Ba N1 C1 C2 -17.8(3)
C15 N2 C2 C1 -166.2(2)
Ba N2 C2 C1 15.6(3)
N1 C1 C2 N2 1.6(4)
C1 N1 C3 C4 85.9(2)
Ba N1 C3 C4 -82.4(2)
C1 N1 C3 C8 -98.7(2)
Ba N1 C3 C8 93.0(2)
C8 C3 C4 C5 -1.2(3)
N1 C3 C4 C5 174.08(19)
C8 C3 C4 C9 176.8(2)
N1 C3 C4 C9 -7.9(3)
C3 C4 C5 C6 -0.3(3)
C9 C4 C5 C6 -178.3(2)
C4 C5 C6 C7 1.4(4)
C5 C6 C7 C8 -1.0(4)
C6 C7 C8 C3 -0.5(4)
C6 C7 C8 C12 175.7(2)
C4 C3 C8 C7 1.6(3)
N1 C3 C8 C7 -173.8(2)
C4 C3 C8 C12 -174.6(2)
N1 C3 C8 C12 9.9(3)
C5 C4 C9 C10 -39.3(3)
C3 C4 C9 C10 142.7(2)
C5 C4 C9 C11 84.2(3)
C3 C4 C9 C11 -93.8(3)
C7 C8 C12 C13 -94.1(3)
C3 C8 C12 C13 82.0(3)
C7 C8 C12 C14 28.5(4)
C3 C8 C12 C14 -155.4(2)
C2 N2 C15 C20 -94.5(3)
Ba N2 C15 C20 83.2(3)
C2 N2 C15 C16 85.1(3)
Ba N2 C15 C16 -97.2(3)
C20 C15 C16 C17 1.0(4)
N2 C15 C16 C17 -178.6(2)
C20 C15 C16 C21 179.0(3)
N2 C15 C16 C21 -0.6(4)
C15 C16 C17 C18 -0.8(4)
C21 C16 C17 C18 -178.9(3)
C16 C17 C18 C19 0.1(4)
C17 C18 C19 C20 0.6(4)
C18 C19 C20 C15 -0.5(4)
C18 C19 C20 C24 -179.4(3)
C16 C15 C20 C19 -0.3(4)
N2 C15 C20 C19 179.3(2)
C16 C15 C20 C24 178.6(2)
N2 C15 C20 C24 -1.8(3)
C17 C16 C21 C22 79.8(3)
C15 C16 C21 C22 -98.2(3)
C17 C16 C21 C23 -43.5(4)
C15 C16 C21 C23 138.4(3)
C19 C20 C24 C25 89.9(3)
C15 C20 C24 C25 -89.0(3)
C19 C20 C24 C26 -33.2(4)
C15 C20 C24 C26 148.0(2)
C33 N3 C31 C32 -169.9(2)
Ba N3 C31 C32 14.4(3)
C45 N4 C32 C31 163.1(2)
Ba N4 C32 C31 -10.8(3)
N3 C31 C32 N4 -2.6(4)
C31 N3 C33 C38 -93.9(2)
Ba N3 C33 C38 80.9(2)
C31 N3 C33 C34 87.8(2)
Ba N3 C33 C34 -97.4(2)
C38 C33 C34 C35 0.4(3)
N3 C33 C34 C35 178.7(2)
C38 C33 C34 C39 178.1(2)
N3 C33 C34 C39 -3.6(3)
C33 C34 C35 C36 -0.3(4)
C39 C34 C35 C36 -178.0(2)
C34 C35 C36 C37 0.1(4)
C35 C36 C37 C38 0.1(4)
C36 C37 C38 C33 0.0(3)
C36 C37 C38 C42 176.9(2)
C34 C33 C38 C37 -0.3(3)
N3 C33 C38 C37 -178.55(19)
C34 C33 C38 C42 -177.1(2)
N3 C33 C38 C42 4.6(3)
C35 C34 C39 C41 87.7(3)
C33 C34 C39 C41 -90.0(3)
C35 C34 C39 C40 -35.6(3)
C33 C34 C39 C40 146.8(2)
C37 C38 C42 C43 -80.1(3)
C33 C38 C42 C43 96.6(3)
C37 C38 C42 C44 44.5(3)
C33 C38 C42 C44 -138.8(3)
C32 N4 C45 C46 111.7(2)
Ba N4 C45 C46 -75.6(2)
C32 N4 C45 C50 -72.1(3)
Ba N4 C45 C50 100.6(2)
C50 C45 C46 C47 -1.5(4)
N4 C45 C46 C47 174.8(2)
C50 C45 C46 C51 175.3(2)
N4 C45 C46 C51 -8.5(4)
C45 C46 C47 C48 1.3(4)
C51 C46 C47 C48 -175.4(3)
C46 C47 C48 C49 -0.3(4)
C47 C48 C49 C50 -0.6(4)
C48 C49 C50 C45 0.4(4)
C48 C49 C50 C54 -179.2(3)
C46 C45 C50 C49 0.7(3)
N4 C45 C50 C49 -175.6(2)
C46 C45 C50 C54 -179.8(2)
N4 C45 C50 C54 4.0(4)
C47 C46 C51 C52 -30.7(4)
C45 C46 C51 C52 152.6(3)
C47 C46 C51 C53 92.8(3)
C45 C46 C51 C53 -83.9(3)
C49 C50 C54 C56 -75.1(3)
C45 C50 C54 C56 105.3(3)
C49 C50 C54 C55 48.1(4)
C45 C50 C54 C55 -131.5(3)
O1 C71 C72 O2 50.0(5)
C72 C71 O1 C73 177.2(3)
C72 C71 O1 Ba -32.6(4)
O2 Ba O1 C71 7.7(2)
N3 Ba O1 C71 -51.9(3)
N2 Ba O1 C71 149.4(2)
N1 Ba O1 C71 86.4(3)
N4 Ba O1 C71 -96.3(3)
O2 Ba O1 C73 156.3(3)
N3 Ba O1 C73 96.7(3)
N2 Ba O1 C73 -62.0(3)
N1 Ba O1 C73 -125.0(3)
N4 Ba O1 C73 52.3(3)
C71 C72 O2 C74 174.5(3)
C71 C72 O2 Ba -45.0(4)
N3 Ba O2 C72 162.7(2)
N2 Ba O2 C72 -47.4(3)
N1 Ba O2 C72 -79.5(2)
O1 Ba O2 C72 20.5(2)
N4 Ba O2 C72 99.5(2)
N3 Ba O2 C74 -59.3(2)
N2 Ba O2 C74 90.6(2)
N1 Ba O2 C74 58.5(2)
O1 Ba O2 C74 158.5(2)
N4 Ba O2 C74 -122.5(2)
